data_7235867
loop_
_publ_author_name
'Xu, Guoyong'
'Wang, Jiafeng'
'Liu, Tao'
'Wang, Mahong'
'Zhou, Shuangsheng'
'Wu, Baoxing'
'Jiang, Minghua'

_publ_section_title
;
 Synthesis and crystal structure of a novel copper(ii) complex of
 curcumin-type and its application in in vitro and in vivo imaging
;
_journal_issue 23
_journal_name_full 'J. Mater. Chem. B'
_journal_page_first 3659
_journal_paper_doi 10.1039/C4TB00133H
_journal_volume 2
_journal_year 2014
_chemical_formula_sum 'C54 H62 Cu O14'
_chemical_formula_weight 998.58
_space_group_IT_number 14
_space_group_name_Hall '-P 2ybc'
_space_group_name_H-M_alt 'P 1 21/c 1'
_symmetry_cell_setting monoclinic
_symmetry_space_group_name_H-M 'P 1 21/c 1'
_atom_sites_solution_hydrogens geom
_atom_sites_solution_primary direct
_atom_sites_solution_secondary difmap
_audit_creation_method SHELXL-97
_cell_angle_alpha 90.00
_cell_angle_beta 97.643(11)
_cell_angle_gamma 90.00
_cell_formula_units_Z 2
_cell_length_a 21.86(2)
_cell_length_b 16.453(16)
_cell_length_c 7.184(7)
_cell_measurement_temperature 296(2)
_cell_volume 2561(4)
_computing_structure_refinement 'SHELXL-97 (Sheldrick, 1997)'
_computing_structure_solution 'SHELXS-97 (Sheldrick, 1990)'
_diffrn_ambient_temperature 296(2)
_diffrn_measured_fraction_theta_full 0.999
_diffrn_measured_fraction_theta_max 0.999
_diffrn_radiation_monochromator graphite
_diffrn_radiation_source 'fine-focus sealed tube'
_diffrn_radiation_type MoK\a
_diffrn_radiation_wavelength 0.71073
_diffrn_reflns_av_R_equivalents 0.0247
_diffrn_reflns_av_sigmaI/netI 0.0230
_diffrn_reflns_limit_h_max 25
_diffrn_reflns_limit_h_min -25
_diffrn_reflns_limit_k_max 19
_diffrn_reflns_limit_k_min -18
_diffrn_reflns_limit_l_max 8
_diffrn_reflns_limit_l_min -8
_diffrn_reflns_number 17861
_diffrn_reflns_theta_full 25.00
_diffrn_reflns_theta_max 25.00
_diffrn_reflns_theta_min 0.94
_exptl_absorpt_coefficient_mu 0.492
_exptl_absorpt_correction_type none
_exptl_crystal_density_diffrn 1.295
_exptl_crystal_density_method 'not measured'
_exptl_crystal_F_000 1054
_exptl_crystal_size_max 0.3
_exptl_crystal_size_mid 0.2
_exptl_crystal_size_min 0.2
_refine_diff_density_max 0.354
_refine_diff_density_min -0.718
_refine_diff_density_rms 0.086
_refine_ls_extinction_method none
_refine_ls_goodness_of_fit_ref 1.095
_refine_ls_hydrogen_treatment constr
_refine_ls_matrix_type full
_refine_ls_number_parameters 317
_refine_ls_number_reflns 4510
_refine_ls_number_restraints 0
_refine_ls_restrained_S_all 1.095
_refine_ls_R_factor_all 0.0629
_refine_ls_R_factor_gt 0.0503
_refine_ls_shift/su_max 0.001
_refine_ls_shift/su_mean 0.000
_refine_ls_structure_factor_coef Fsqd
_refine_ls_weighting_details 'calc w=1/[\s^2^(Fo^2^)+(0.0881P)^2^+1.2757P] where P=(Fo^2^+2Fc^2^)/3'
_refine_ls_weighting_scheme calc
_refine_ls_wR_factor_gt 0.1420
_refine_ls_wR_factor_ref 0.1557
_reflns_number_gt 3710
_reflns_number_total 4510
_reflns_threshold_expression >2sigma(I)
_cod_data_source_file c4tb00133h2.cif
_cod_data_source_block a
_cod_depositor_comments
;
The following automatic conversions were performed:

data item '_symmetry_cell_setting' value 'Monoclinic' was changed to
'monoclinic' in accordance with the
/home/saulius/struct/COD-crude-data/automatic-downloads/DataCite-retrospective/RSC/depositions/lib/dictionaries/cif_core.dic
dictionary named 'cif_core.dic' version 2.4.2 last updated on
2011-04-26.

Automatic conversion script
Id: cif_fix_values 6909 2019-04-08 15:41:33Z antanas 
;
_cod_original_sg_symbol_H-M P2(1)/c
_cod_database_code 7235867

loop_
_symmetry_equiv_pos_as_xyz
'x, y, z'
'-x, y+1/2, -z+1/2'
'-x, -y, -z'
'x, -y-1/2, z-1/2'

loop_
_atom_site_label
_atom_site_type_symbol
_atom_site_fract_x
_atom_site_fract_y
_atom_site_fract_z
_atom_site_U_iso_or_equiv
_atom_site_adp_type
_atom_site_occupancy
_atom_site_symmetry_multiplicity
_atom_site_calc_flag
_atom_site_refinement_flags
C1 C 1.24857(13) 0.62390(18) 0.3156(4) 0.0478(7) Uani 1 1 d .
C2 C 1.30538(13) 0.6619(2) 0.2990(4) 0.0498(7) Uani 1 1 d .
C3 C 1.30927(13) 0.7457(2) 0.3062(4) 0.0501(7) Uani 1 1 d .
H3 H 1.3465 0.7713 0.2939 0.060 Uiso 1 1 calc R
C4 C 1.25765(12) 0.79206(18) 0.3317(4) 0.0458(7) Uani 1 1 d .
H4 H 1.2608 0.8484 0.3358 0.055 Uiso 1 1 calc R
C5 C 1.20120(12) 0.75546(17) 0.3514(3) 0.0378(6) Uani 1 1 d .
C6 C 1.19814(12) 0.67055(17) 0.3421(4) 0.0416(6) Uani 1 1 d .
H6 H 1.1610 0.6449 0.3541 0.050 Uiso 1 1 calc R
C7 C 1.14811(12) 0.80587(16) 0.3818(3) 0.0371(6) Uani 1 1 d .
H7 H 1.1546 0.8617 0.3836 0.045 Uiso 1 1 calc R
C8 C 1.09159(11) 0.78140(16) 0.4072(4) 0.0386(6) Uani 1 1 d .
H8 H 1.0829 0.7261 0.3993 0.046 Uiso 1 1 calc R
C9 C 1.04231(11) 0.83728(15) 0.4472(4) 0.0349(5) Uani 1 1 d .
C10 C 0.98457(12) 0.80487(17) 0.4747(4) 0.0427(6) Uani 1 1 d .
H10 H 0.9796 0.7489 0.4635 0.051 Uiso 1 1 calc R
C11 C 0.93404(12) 0.85034(15) 0.5175(4) 0.0371(6) Uani 1 1 d .
C12 C 0.87710(12) 0.80896(17) 0.5536(4) 0.0414(6) Uani 1 1 d .
H12 H 0.8741 0.7528 0.5397 0.050 Uiso 1 1 calc R
C13 C 0.82937(11) 0.85044(17) 0.6061(4) 0.0402(6) Uani 1 1 d .
H13 H 0.8352 0.9062 0.6189 0.048 Uiso 1 1 calc R
C14 C 0.76944(12) 0.82053(16) 0.6461(4) 0.0391(6) Uani 1 1 d .
C15 C 0.72475(12) 0.87746(17) 0.6840(4) 0.0443(6) Uani 1 1 d .
H15 H 0.7348 0.9324 0.6875 0.053 Uiso 1 1 calc R
C16 C 0.66620(12) 0.85398(18) 0.7162(4) 0.0452(7) Uani 1 1 d .
C17 C 0.65053(12) 0.77084(18) 0.7117(4) 0.0423(6) Uani 1 1 d .
C18 C 0.69482(13) 0.71406(18) 0.6747(4) 0.0455(7) Uani 1 1 d .
H18 H 0.6851 0.6590 0.6719 0.055 Uiso 1 1 calc R
C19 C 0.75318(12) 0.73867(17) 0.6420(4) 0.0424(6) Uani 1 1 d .
H19 H 0.7819 0.6998 0.6168 0.051 Uiso 1 1 calc R
C20 C 1.19255(19) 0.5002(2) 0.3070(9) 0.0905(15) Uani 1 1 d .
H20A H 1.1785 0.5098 0.4262 0.136 Uiso 1 1 calc R
H20B H 1.1983 0.4429 0.2905 0.136 Uiso 1 1 calc R
H20C H 1.1624 0.5201 0.2083 0.136 Uiso 1 1 calc R
C21 C 1.41134(15) 0.6429(3) 0.2606(6) 0.0745(11) Uani 1 1 d .
H21A H 1.4243 0.6768 0.3692 0.089 Uiso 1 1 calc R
H21B H 1.4099 0.6762 0.1486 0.089 Uiso 1 1 calc R
C22 C 1.45618(17) 0.5731(3) 0.2523(7) 0.0884(13) Uani 1 1 d .
H22A H 1.4569 0.5403 0.3631 0.133 Uiso 1 1 calc R
H22B H 1.4967 0.5943 0.2453 0.133 Uiso 1 1 calc R
H22C H 1.4433 0.5406 0.1433 0.133 Uiso 1 1 calc R
C23 C 0.63579(19) 0.9896(2) 0.7788(8) 0.0867(14) Uani 1 1 d .
H23A H 0.6713 0.9952 0.8720 0.130 Uiso 1 1 calc R
H23B H 0.6017 1.0186 0.8184 0.130 Uiso 1 1 calc R
H23C H 0.6449 1.0114 0.6616 0.130 Uiso 1 1 calc R
C24 C 0.57431(14) 0.6686(2) 0.7398(5) 0.0581(8) Uani 1 1 d .
H24A H 0.6027 0.6373 0.8271 0.070 Uiso 1 1 calc R
H24B H 0.5748 0.6468 0.6145 0.070 Uiso 1 1 calc R
C25 C 0.50995(16) 0.6646(3) 0.7940(6) 0.0797(12) Uani 1 1 d .
H25A H 0.5101 0.6868 0.9176 0.120 Uiso 1 1 calc R
H25B H 0.4965 0.6090 0.7931 0.120 Uiso 1 1 calc R
H25C H 0.4823 0.6954 0.7059 0.120 Uiso 1 1 calc R
C26 C 0.9630(3) -0.0533(4) 0.0179(6) 0.1028(17) Uani 1 1 d .
H26A H 0.9344 -0.0461 -0.0962 0.123 Uiso 1 1 calc R
H26B H 0.9509 -0.1022 0.0791 0.123 Uiso 1 1 calc R
C27 C 0.9784(3) 0.0652(3) 0.0311(6) 0.0988(17) Uani 1 1 d .
H27A H 0.9788 0.1148 0.1042 0.119 Uiso 1 1 calc R
H27B H 0.9500 0.0733 -0.0829 0.119 Uiso 1 1 calc R
Cu1 Cu 1.0000 1.0000 0.5000 0.0453(2) Uani 1 2 d S
O1 O 1.24863(10) 0.54058(14) 0.3010(4) 0.0743(7) Uani 1 1 d .
O2 O 1.35290(10) 0.60964(16) 0.2731(4) 0.0745(7) Uani 1 1 d .
O3 O 1.05562(8) 0.91304(11) 0.4570(3) 0.0446(5) Uani 1 1 d .
O4 O 0.93378(8) 0.92830(11) 0.5308(3) 0.0461(5) Uani 1 1 d .
O5 O 0.62026(9) 0.90596(14) 0.7556(4) 0.0644(6) Uani 1 1 d .
O6 O 0.59191(8) 0.75310(13) 0.7457(3) 0.0534(5) Uani 1 1 d .
O7 O 0.9575(2) 0.0071(3) 0.1260(9) 0.1569(19) Uani 1 1 d .

loop_
_atom_site_aniso_label
_atom_site_aniso_U_11
_atom_site_aniso_U_22
_atom_site_aniso_U_33
_atom_site_aniso_U_23
_atom_site_aniso_U_13
_atom_site_aniso_U_12
C1 0.0396(15) 0.0438(16) 0.0604(18) -0.0020(13) 0.0079(13) 0.0078(12)
C2 0.0355(14) 0.0564(18) 0.0584(18) 0.0006(14) 0.0096(13) 0.0109(13)
C3 0.0325(14) 0.064(2) 0.0556(17) -0.0014(14) 0.0113(12) -0.0064(13)
C4 0.0432(15) 0.0444(16) 0.0506(16) -0.0018(13) 0.0093(12) -0.0021(12)
C5 0.0350(13) 0.0422(15) 0.0359(13) -0.0005(11) 0.0034(10) 0.0031(11)
C6 0.0324(13) 0.0436(16) 0.0494(15) 0.0021(12) 0.0069(11) 0.0035(11)
C7 0.0400(14) 0.0321(13) 0.0394(14) -0.0023(11) 0.0061(11) 0.0024(11)
C8 0.0368(14) 0.0290(13) 0.0507(15) -0.0026(11) 0.0083(11) 0.0033(11)
C9 0.0360(13) 0.0290(13) 0.0402(13) -0.0003(10) 0.0068(10) 0.0014(10)
C10 0.0387(14) 0.0273(13) 0.0639(18) -0.0010(12) 0.0133(12) -0.0003(11)
C11 0.0359(13) 0.0295(14) 0.0466(14) 0.0010(11) 0.0078(11) -0.0021(10)
C12 0.0372(14) 0.0315(13) 0.0571(17) 0.0007(12) 0.0119(12) -0.0032(11)
C13 0.0362(14) 0.0352(14) 0.0498(15) 0.0010(12) 0.0074(11) -0.0029(11)
C14 0.0346(13) 0.0391(14) 0.0442(14) 0.0004(11) 0.0073(11) -0.0021(11)
C15 0.0360(14) 0.0398(15) 0.0581(17) 0.0011(13) 0.0098(12) -0.0040(11)
C16 0.0340(14) 0.0510(17) 0.0516(16) -0.0025(13) 0.0095(12) 0.0016(12)
C17 0.0342(14) 0.0507(17) 0.0422(15) -0.0005(12) 0.0052(11) -0.0090(12)
C18 0.0465(16) 0.0409(16) 0.0501(16) -0.0002(12) 0.0097(13) -0.0090(12)
C19 0.0364(14) 0.0420(15) 0.0498(16) -0.0001(12) 0.0099(12) -0.0014(11)
C20 0.065(2) 0.040(2) 0.166(5) -0.003(2) 0.014(3) 0.0008(16)
C21 0.0407(17) 0.094(3) 0.091(3) 0.011(2) 0.0180(17) 0.0095(18)
C22 0.049(2) 0.109(3) 0.112(3) 0.016(3) 0.027(2) 0.029(2)
C23 0.055(2) 0.060(2) 0.148(4) -0.020(2) 0.022(2) 0.0110(17)
C24 0.0443(16) 0.059(2) 0.072(2) -0.0023(16) 0.0148(15) -0.0151(15)
C25 0.052(2) 0.082(3) 0.110(3) -0.005(2) 0.027(2) -0.0242(19)
C26 0.135(5) 0.111(4) 0.066(3) -0.028(3) 0.028(3) -0.041(4)
C27 0.165(5) 0.073(3) 0.066(3) 0.023(2) 0.041(3) 0.051(3)
Cu1 0.0353(3) 0.0257(3) 0.0798(4) -0.0030(2) 0.0257(2) -0.00038(17)
O1 0.0477(13) 0.0439(13) 0.132(2) -0.0033(13) 0.0157(13) 0.0132(10)
O2 0.0408(12) 0.0701(16) 0.116(2) 0.0013(14) 0.0242(13) 0.0146(11)
O3 0.0357(10) 0.0304(10) 0.0707(13) -0.0056(9) 0.0180(9) 0.0000(7)
O4 0.0353(10) 0.0294(10) 0.0773(13) -0.0012(9) 0.0206(9) 0.0008(7)
O5 0.0372(11) 0.0571(14) 0.1016(18) -0.0096(12) 0.0194(11) 0.0040(10)
O6 0.0360(10) 0.0590(13) 0.0670(13) -0.0030(10) 0.0138(9) -0.0112(9)
O7 0.123(4) 0.179(5) 0.171(5) -0.007(4) 0.029(3) 0.011(3)

loop_
_atom_type_symbol
_atom_type_description
_atom_type_scat_dispersion_real
_atom_type_scat_dispersion_imag
_atom_type_scat_source
C C 0.0033 0.0016 'International Tables Vol C Tables 4.2.6.8 and 6.1.1.4'
H H 0.0000 0.0000 'International Tables Vol C Tables 4.2.6.8 and 6.1.1.4'
O O 0.0106 0.0060 'International Tables Vol C Tables 4.2.6.8 and 6.1.1.4'
Cu Cu 0.3201 1.2651 'International Tables Vol C Tables 4.2.6.8 and 6.1.1.4'

loop_
_geom_angle_atom_site_label_1
_geom_angle_atom_site_label_2
_geom_angle_atom_site_label_3
_geom_angle
_geom_angle_site_symmetry_1
_geom_angle_site_symmetry_3
O1 C1 C6 125.1(3) . .
O1 C1 C2 115.2(2) . .
C6 C1 C2 119.7(3) . .
O2 C2 C3 125.7(3) . .
O2 C2 C1 115.0(3) . .
C3 C2 C1 119.3(3) . .
C2 C3 C4 120.2(3) . .
C2 C3 H3 119.9 . .
C4 C3 H3 119.9 . .
C3 C4 C5 121.3(3) . .
C3 C4 H4 119.4 . .
C5 C4 H4 119.4 . .
C4 C5 C6 117.6(2) . .
C4 C5 C7 119.9(3) . .
C6 C5 C7 122.5(2) . .
C1 C6 C5 121.9(3) . .
C1 C6 H6 119.0 . .
C5 C6 H6 119.0 . .
C8 C7 C5 128.0(3) . .
C8 C7 H7 116.0 . .
C5 C7 H7 116.0 . .
C7 C8 C9 123.5(2) . .
C7 C8 H8 118.2 . .
C9 C8 H8 118.2 . .
O3 C9 C10 124.2(2) . .
O3 C9 C8 116.9(2) . .
C10 C9 C8 118.9(2) . .
C11 C10 C9 125.2(3) . .
C11 C10 H10 117.4 . .
C9 C10 H10 117.4 . .
O4 C11 C10 124.0(2) . .
O4 C11 C12 115.9(2) . .
C10 C11 C12 120.1(2) . .
C13 C12 C11 121.4(3) . .
C13 C12 H12 119.3 . .
C11 C12 H12 119.3 . .
C12 C13 C14 129.3(3) . .
C12 C13 H13 115.3 . .
C14 C13 H13 115.3 . .
C19 C14 C15 117.8(2) . .
C19 C14 C13 123.6(2) . .
C15 C14 C13 118.5(2) . .
C16 C15 C14 121.8(3) . .
C16 C15 H15 119.1 . .
C14 C15 H15 119.1 . .
O5 C16 C15 125.2(3) . .
O5 C16 C17 115.2(2) . .
C15 C16 C17 119.6(3) . .
O6 C17 C18 125.5(3) . .
O6 C17 C16 115.7(2) . .
C18 C17 C16 118.8(2) . .
C19 C18 C17 120.9(3) . .
C19 C18 H18 119.6 . .
C17 C18 H18 119.6 . .
C18 C19 C14 121.1(3) . .
C18 C19 H19 119.5 . .
C14 C19 H19 119.5 . .
O1 C20 H20A 109.5 . .
O1 C20 H20B 109.5 . .
H20A C20 H20B 109.5 . .
O1 C20 H20C 109.5 . .
H20A C20 H20C 109.5 . .
H20B C20 H20C 109.5 . .
O2 C21 C22 107.8(3) . .
O2 C21 H21A 110.1 . .
C22 C21 H21A 110.1 . .
O2 C21 H21B 110.1 . .
C22 C21 H21B 110.1 . .
H21A C21 H21B 108.5 . .
C21 C22 H22A 109.5 . .
C21 C22 H22B 109.5 . .
H22A C22 H22B 109.5 . .
C21 C22 H22C 109.5 . .
H22A C22 H22C 109.5 . .
H22B C22 H22C 109.5 . .
O5 C23 H23A 109.5 . .
O5 C23 H23B 109.5 . .
H23A C23 H23B 109.5 . .
O5 C23 H23C 109.5 . .
H23A C23 H23C 109.5 . .
H23B C23 H23C 109.5 . .
O6 C24 C25 106.8(3) . .
O6 C24 H24A 110.4 . .
C25 C24 H24A 110.4 . .
O6 C24 H24B 110.4 . .
C25 C24 H24B 110.4 . .
H24A C24 H24B 108.6 . .
C24 C25 H25A 109.5 . .
C24 C25 H25B 109.5 . .
H25A C25 H25B 109.5 . .
C24 C25 H25C 109.5 . .
H25A C25 H25C 109.5 . .
H25B C25 H25C 109.5 . .
O7 C26 C27 115.4(5) . 3_755
O7 C26 H26A 108.4 . .
C27 C26 H26A 108.4 3_755 .
O7 C26 H26B 108.4 . .
C27 C26 H26B 108.4 3_755 .
H26A C26 H26B 107.5 . .
O7 C27 C26 115.7(4) . 3_755
O7 C27 H27A 108.4 . .
C26 C27 H27A 108.4 3_755 .
O7 C27 H27B 108.4 . .
C26 C27 H27B 108.4 3_755 .
H27A C27 H27B 107.4 . .
O4 Cu1 O4 180.000(1) 3_776 .
O4 Cu1 O3 93.68(11) 3_776 3_776
O4 Cu1 O3 86.32(11) . 3_776
O4 Cu1 O3 86.32(11) 3_776 .
O4 Cu1 O3 93.68(11) . .
O3 Cu1 O3 180.00(12) 3_776 .
C1 O1 C20 117.5(2) . .
C2 O2 C21 118.3(3) . .
C9 O3 Cu1 125.99(17) . .
C11 O4 Cu1 126.79(17) . .
C16 O5 C23 117.1(3) . .
C17 O6 C24 117.0(2) . .
C26 O7 C27 100.7(5) . .

loop_
_geom_bond_atom_site_label_1
_geom_bond_atom_site_label_2
_geom_bond_distance
_geom_bond_site_symmetry_2
C1 O1 1.375(4) .
C1 C6 1.377(4) .
C1 C2 1.409(4) .
C2 O2 1.380(4) .
C2 C3 1.383(5) .
C3 C4 1.394(4) .
C3 H3 0.9300 .
C4 C5 1.397(4) .
C4 H4 0.9300 .
C5 C6 1.400(4) .
C5 C7 1.466(4) .
C6 H6 0.9300 .
C7 C8 1.335(4) .
C7 H7 0.9300 .
C8 C9 1.473(3) .
C8 H8 0.9300 .
C9 O3 1.280(3) .
C9 C10 1.408(4) .
C10 C11 1.402(4) .
C10 H10 0.9300 .
C11 O4 1.286(3) .
C11 C12 1.472(4) .
C12 C13 1.342(4) .
C12 H12 0.9300 .
C13 C14 1.463(4) .
C13 H13 0.9300 .
C14 C19 1.392(4) .
C14 C15 1.406(4) .
C15 C16 1.386(4) .
C15 H15 0.9300 .
C16 O5 1.377(3) .
C16 C17 1.409(4) .
C17 O6 1.367(3) .
C17 C18 1.396(4) .
C18 C19 1.388(4) .
C18 H18 0.9300 .
C19 H19 0.9300 .
C20 O1 1.400(5) .
C20 H20A 0.9600 .
C20 H20B 0.9600 .
C20 H20C 0.9600 .
C21 O2 1.404(4) .
C21 C22 1.516(5) .
C21 H21A 0.9700 .
C21 H21B 0.9700 .
C22 H22A 0.9600 .
C22 H22B 0.9600 .
C22 H22C 0.9600 .
C23 O5 1.422(4) .
C23 H23A 0.9600 .
C23 H23B 0.9600 .
C23 H23C 0.9600 .
C24 O6 1.442(4) .
C24 C25 1.510(4) .
C24 H24A 0.9700 .
C24 H24B 0.9700 .
C25 H25A 0.9600 .
C25 H25B 0.9600 .
C25 H25C 0.9600 .
C26 O7 1.277(6) .
C26 C27 1.385(7) 3_755
C26 H26A 0.9700 .
C26 H26B 0.9700 .
C27 O7 1.292(6) .
C27 C26 1.385(7) 3_755
C27 H27A 0.9700 .
C27 H27B 0.9700 .
Cu1 O4 1.903(2) 3_776
Cu1 O4 1.903(2) .
Cu1 O3 1.929(2) 3_776
Cu1 O3 1.929(2) .
